data_7102953
loop_
_publ_author_name
'Chen, Xu-Dong'
'Wu, Hui-Fang'
'Du, Miao'

_publ_section_title
;
 Controllable preparation of Zn(II) coordination polymers: unusual
 solvothermal formation of a LiGe-type framework directed by in situ
 S-S coupling of 5-(4-pyridyl)-1H-1,2,4-triazole-3-thiol.
;
_journal_issue 11
_journal_name_full 'Chemical communications (Cambridge, England)'
_journal_page_first 1296
_journal_page_last 1298
_journal_paper_doi 10.1039/b716461k
_journal_year 2008
_chemical_formula_sum 'C7 H6 N4 S'
_chemical_formula_weight 178.22
_chemical_name_systematic
;
?
;
_space_group_IT_number 15
_symmetry_cell_setting monoclinic
_symmetry_space_group_name_Hall '-C 2yc'
_symmetry_space_group_name_H-M 'C 1 2/c 1'
_atom_sites_solution_hydrogens geom
_atom_sites_solution_primary direct
_atom_sites_solution_secondary difmap
_audit_creation_method SHELXL-97
_cell_angle_alpha 90.00
_cell_angle_beta 125.024(2)
_cell_angle_gamma 90.00
_cell_formula_units_Z 8
_cell_length_a 26.767(4)
_cell_length_b 3.9631(6)
_cell_length_c 17.583(3)
_cell_measurement_reflns_used 1527
_cell_measurement_temperature 293(2)
_cell_measurement_theta_max 26.41
_cell_measurement_theta_min 2.33
_cell_volume 1527.5(4)
_computing_cell_refinement 'Bruker APEX II'
_computing_data_collection 'Bruker APEX II'
_computing_data_reduction 'Bruker SAINT'
_computing_molecular_graphics 'Bruker SHELXTL'
_computing_publication_material 'Bruker SHELXTL'
_computing_structure_refinement 'SHELXL-97 (Sheldrick, 1997)'
_computing_structure_solution 'SHELXS-97 (Sheldrick, 1990)'
_diffrn_ambient_temperature 293(2)
_diffrn_measured_fraction_theta_full 1.000
_diffrn_measured_fraction_theta_max 1.000
_diffrn_measurement_device_type 'Apex II CCD area detector'
_diffrn_measurement_method 'phi and omega scans'
_diffrn_radiation_monochromator graphite
_diffrn_radiation_source 'fine-focus sealed tube'
_diffrn_radiation_type MoK\a
_diffrn_radiation_wavelength 0.71073
_diffrn_reflns_av_R_equivalents 0.0260
_diffrn_reflns_av_sigmaI/netI 0.0429
_diffrn_reflns_limit_h_max 31
_diffrn_reflns_limit_h_min -29
_diffrn_reflns_limit_k_max 4
_diffrn_reflns_limit_k_min -4
_diffrn_reflns_limit_l_max 20
_diffrn_reflns_limit_l_min -20
_diffrn_reflns_number 3796
_diffrn_reflns_theta_full 25.01
_diffrn_reflns_theta_max 25.01
_diffrn_reflns_theta_min 1.86
_exptl_absorpt_coefficient_mu 0.364
_exptl_absorpt_correction_T_max 1.000000
_exptl_absorpt_correction_T_min 0.793441
_exptl_absorpt_correction_type multi-scan
_exptl_absorpt_process_details SADABS
_exptl_crystal_colour Colorless
_exptl_crystal_density_diffrn 1.550
_exptl_crystal_density_meas ?
_exptl_crystal_density_method 'not measured'
_exptl_crystal_description Strip
_exptl_crystal_F_000 736
_exptl_crystal_size_max 0.28
_exptl_crystal_size_mid 0.24
_exptl_crystal_size_min 0.20
_refine_diff_density_max 0.201
_refine_diff_density_min -0.186
_refine_diff_density_rms 0.043
_refine_ls_extinction_method none
_refine_ls_goodness_of_fit_ref 1.035
_refine_ls_hydrogen_treatment constr
_refine_ls_matrix_type full
_refine_ls_number_parameters 109
_refine_ls_number_reflns 1348
_refine_ls_number_restraints 0
_refine_ls_restrained_S_all 1.035
_refine_ls_R_factor_all 0.0464
_refine_ls_R_factor_gt 0.0318
_refine_ls_shift/su_max 0.000
_refine_ls_shift/su_mean 0.000
_refine_ls_structure_factor_coef Fsqd
_refine_ls_weighting_details 'calc w=1/[\s^2^(Fo^2^)+(0.0259P)^2^+1.4436P] where P=(Fo^2^+2Fc^2^)/3'
_refine_ls_weighting_scheme calc
_refine_ls_wR_factor_gt 0.0746
_refine_ls_wR_factor_ref 0.0806
_reflns_number_gt 1071
_reflns_number_total 1348
_reflns_threshold_expression >2sigma(I)
_cod_data_source_file b716461k.txt
_cod_data_source_block Hptt
_cod_depositor_comments
;
The following automatic conversions were performed:
'_symmetry_cell_setting' value 'Monoclinic' changed to 'monoclinic'
according to '/home/saulius/struct/CIF-dictionaries/cif_core.dic'
dictionary named 'cif_core.dic' version 2.4.1 from
2010-06-29.

'_exptl_absorpt_correction_type' value 'MULTI-SCAN' changed
to 'multi-scan' according to
'/home/saulius/struct/CIF-dictionaries/cif_core.dic' dictionary named
'cif_core.dic' version 2.4.1 from 2010-06-29.

Automatic conversion script
Id: cif_fix_enum 1527 2010-12-29 10:47:43Z saulius 

The following automatic conversions were performed:

'_exptl_crystal_density_meas' value 'None' was changed to '?' - the
value is perceived as not measured.

Automatic conversion script
Id: cif_fix_values 3008 2015-01-20 13:52:24Z robertas 
;
_cod_original_sg_symbol_H-M C2/c
_cod_database_code 7102953

loop_
_symmetry_equiv_pos_as_xyz
'x, y, z'
'-x, y, -z+1/2'
'x+1/2, y+1/2, z'
'-x+1/2, y+1/2, -z+1/2'
'-x, -y, -z'
'x, -y, z-1/2'
'-x+1/2, -y+1/2, -z'
'x+1/2, -y+1/2, z-1/2'

loop_
_atom_site_label
_atom_site_type_symbol
_atom_site_fract_x
_atom_site_fract_y
_atom_site_fract_z
_atom_site_U_iso_or_equiv
_atom_site_adp_type
_atom_site_occupancy
_atom_site_symmetry_multiplicity
_atom_site_calc_flag
_atom_site_refinement_flags
_atom_site_disorder_assembly
_atom_site_disorder_group
S1 S 0.03323(2) -0.10012(15) 0.16573(4) 0.03675(19) Uani 1 1 d . . .
N1 N 0.16860(8) 0.7025(5) 0.65712(12) 0.0375(5) Uani 1 1 d . . .
N2 N 0.17067(7) 0.3771(5) 0.37666(11) 0.0339(4) Uani 1 1 d . . .
N3 N 0.14007(7) 0.2202(5) 0.29157(11) 0.0328(4) Uani 1 1 d . . .
H3A H 0.1555 0.2193 0.2574 0.039 Uiso 1 1 d R . .
N4 N 0.08226(7) 0.1757(4) 0.33702(11) 0.0300(4) Uani 1 1 d . . .
H4A H 0.0520 0.1103 0.3395 0.036 Uiso 1 1 d R . .
C1 C 0.14594(9) 0.4701(5) 0.48992(13) 0.0279(5) Uani 1 1 d . . .
C2 C 0.10134(10) 0.4547(6) 0.50663(14) 0.0351(5) Uani 1 1 d . . .
H2 H 0.0630 0.3660 0.4623 0.042 Uiso 1 1 calc R . .
C3 C 0.11476(10) 0.5734(6) 0.59018(14) 0.0397(6) Uani 1 1 d . . .
H3 H 0.0844 0.5626 0.6004 0.048 Uiso 1 1 calc R . .
C4 C 0.21105(10) 0.7189(6) 0.63949(14) 0.0384(6) Uani 1 1 d . . .
H4 H 0.2489 0.8099 0.6849 0.046 Uiso 1 1 calc R . .
C5 C 0.20187(9) 0.6092(6) 0.55818(14) 0.0361(5) Uani 1 1 d . . .
H5 H 0.2327 0.6280 0.5491 0.043 Uiso 1 1 calc R . .
C6 C 0.13404(9) 0.3433(5) 0.40278(13) 0.0287(5) Uani 1 1 d . . .
C7 C 0.08550(9) 0.0985(5) 0.26488(13) 0.0298(5) Uani 1 1 d . . .

loop_
_atom_site_aniso_label
_atom_site_aniso_U_11
_atom_site_aniso_U_22
_atom_site_aniso_U_33
_atom_site_aniso_U_23
_atom_site_aniso_U_13
_atom_site_aniso_U_12
S1 0.0365(3) 0.0415(4) 0.0326(3) -0.0078(3) 0.0201(3) 0.0014(3)
N1 0.0399(10) 0.0484(13) 0.0284(9) -0.0023(8) 0.0221(9) -0.0031(9)
N2 0.0313(9) 0.0476(12) 0.0258(9) -0.0010(8) 0.0181(8) -0.0016(8)
N3 0.0306(9) 0.0468(12) 0.0257(9) -0.0008(8) 0.0189(8) 0.0024(8)
N4 0.0298(9) 0.0384(11) 0.0270(9) -0.0006(8) 0.0194(8) -0.0013(8)
C1 0.0299(11) 0.0313(12) 0.0237(10) 0.0038(9) 0.0161(9) 0.0018(9)
C2 0.0317(11) 0.0444(14) 0.0307(11) -0.0038(10) 0.0188(10) -0.0065(10)
C3 0.0408(13) 0.0517(15) 0.0379(12) -0.0044(11) 0.0292(11) -0.0059(11)
C4 0.0303(12) 0.0521(15) 0.0290(12) -0.0031(11) 0.0147(10) -0.0058(10)
C5 0.0300(11) 0.0510(15) 0.0324(11) -0.0003(11) 0.0209(10) -0.0022(10)
C6 0.0268(10) 0.0344(13) 0.0248(10) 0.0036(9) 0.0148(9) 0.0029(9)
C7 0.0306(11) 0.0328(12) 0.0279(11) 0.0031(9) 0.0178(9) 0.0070(9)

loop_
_atom_type_symbol
_atom_type_description
_atom_type_scat_dispersion_real
_atom_type_scat_dispersion_imag
_atom_type_scat_source
C C 0.0033 0.0016 'International Tables Vol C Tables 4.2.6.8 and 6.1.1.4'
H H 0.0000 0.0000 'International Tables Vol C Tables 4.2.6.8 and 6.1.1.4'
N N 0.0061 0.0033 'International Tables Vol C Tables 4.2.6.8 and 6.1.1.4'
S S 0.1246 0.1234 'International Tables Vol C Tables 4.2.6.8 and 6.1.1.4'

loop_
_geom_angle_atom_site_label_1
_geom_angle_atom_site_label_2
_geom_angle_atom_site_label_3
_geom_angle
_geom_angle_site_symmetry_1
_geom_angle_site_symmetry_3
_geom_angle_publ_flag
C3 N1 C4 116.42(18) . . ?
C6 N2 N3 103.74(16) . . ?
C7 N3 N2 113.11(16) . . ?
C7 N3 H3A 126.0 . . ?
N2 N3 H3A 120.7 . . ?
C7 N4 C6 108.89(16) . . ?
C7 N4 H4A 122.6 . . ?
C6 N4 H4A 128.4 . . ?
C2 C1 C5 117.89(18) . . ?
C2 C1 C6 120.72(18) . . ?
C5 C1 C6 121.39(17) . . ?
C3 C2 C1 118.8(2) . . ?
C3 C2 H2 120.6 . . ?
C1 C2 H2 120.6 . . ?
N1 C3 C2 124.05(19) . . ?
N1 C3 H3 118.0 . . ?
C2 C3 H3 118.0 . . ?
N1 C4 C5 123.8(2) . . ?
N1 C4 H4 118.1 . . ?
C5 C4 H4 118.1 . . ?
C4 C5 C1 119.05(19) . . ?
C4 C5 H5 120.5 . . ?
C1 C5 H5 120.5 . . ?
N2 C6 N4 110.76(17) . . ?
N2 C6 C1 125.20(18) . . ?
N4 C6 C1 124.04(17) . . ?
N3 C7 N4 103.49(17) . . ?
N3 C7 S1 128.56(15) . . ?
N4 C7 S1 127.95(15) . . ?

loop_
_geom_bond_atom_site_label_1
_geom_bond_atom_site_label_2
_geom_bond_distance
_geom_bond_site_symmetry_2
_geom_bond_publ_flag
S1 C7 1.678(2) . ?
N1 C3 1.333(3) . ?
N1 C4 1.340(3) . ?
N2 C6 1.307(2) . ?
N2 N3 1.375(2) . ?
N3 C7 1.341(3) . ?
N3 H3A 0.9025 . ?
N4 C7 1.355(2) . ?
N4 C6 1.364(3) . ?
N4 H4A 0.8755 . ?
C1 C2 1.385(3) . ?
C1 C5 1.387(3) . ?
C1 C6 1.463(3) . ?
C2 C3 1.379(3) . ?
C2 H2 0.9300 . ?
C3 H3 0.9300 . ?
C4 C5 1.375(3) . ?
C4 H4 0.9300 . ?
C5 H5 0.9300 . ?

loop_
_geom_torsion_atom_site_label_1
_geom_torsion_atom_site_label_2
_geom_torsion_atom_site_label_3
_geom_torsion_atom_site_label_4
_geom_torsion
_geom_torsion_site_symmetry_1
_geom_torsion_site_symmetry_2
_geom_torsion_site_symmetry_3
_geom_torsion_site_symmetry_4
_geom_torsion_publ_flag
C6 N2 N3 C7 1.2(2) . . . . ?
C5 C1 C2 C3 -0.8(3) . . . . ?
C6 C1 C2 C3 179.2(2) . . . . ?
C4 N1 C3 C2 1.0(4) . . . . ?
C1 C2 C3 N1 -0.3(4) . . . . ?
C3 N1 C4 C5 -0.6(3) . . . . ?
N1 C4 C5 C1 -0.5(4) . . . . ?
C2 C1 C5 C4 1.2(3) . . . . ?
C6 C1 C5 C4 -178.8(2) . . . . ?
N3 N2 C6 N4 -0.6(2) . . . . ?
N3 N2 C6 C1 -179.88(19) . . . . ?
C7 N4 C6 N2 -0.2(2) . . . . ?
C7 N4 C6 C1 179.11(18) . . . . ?
C2 C1 C6 N2 172.7(2) . . . . ?
C5 C1 C6 N2 -7.2(3) . . . . ?
C2 C1 C6 N4 -6.5(3) . . . . ?
C5 C1 C6 N4 173.5(2) . . . . ?
N2 N3 C7 N4 -1.3(2) . . . . ?
N2 N3 C7 S1 178.35(16) . . . . ?
C6 N4 C7 N3 0.9(2) . . . . ?
C6 N4 C7 S1 -178.76(16) . . . . ?

loop_
_cod_related_entry_id
_cod_related_entry_database
_cod_related_entry_code
1 ChemSpider 803534
